data_7029603
loop_
_publ_author_name
'Moelands, Marcel A. H.'
'Schamhart, Daniel J.'
'Folkertsma, Emma'
'Lutz, Martin'
'Spek, Anthony L.'
'Klein Gebbink, Robertus J. M.'

_publ_section_title
;
 Facial triad modelling using ferrous pyridinyl prolinate complexes:
 synthesis and catalytic applications.
;
_journal_issue 18
_journal_name_full 'Dalton transactions (Cambridge, England : 2003)'
_journal_page_first 6769
_journal_page_last 6785
_journal_paper_doi 10.1039/c3dt53266f
_journal_volume 43
_journal_year 2014
_chemical_absolute_configuration ad
_chemical_formula_moiety 'C22 H30 Fe N6 O2, 2(C F3 O3 S)'
_chemical_formula_sum 'C24 H30 F6 Fe N6 O8 S2'
_chemical_formula_weight 764.51
_chemical_name_systematic
; 
 ? 
;
_space_group_IT_number 4
_symmetry_cell_setting monoclinic
_symmetry_space_group_name_Hall 'P 2yb'
_symmetry_space_group_name_H-M 'P 1 21 1'
_atom_sites_solution_hydrogens geom
_atom_sites_solution_primary direct
_atom_sites_solution_secondary difmap
_audit_creation_method SHELXL-97
_cell_angle_alpha 90.00
_cell_angle_beta 107.114(3)
_cell_angle_gamma 90.00
_cell_formula_units_Z 2
_cell_length_a 7.0198(6)
_cell_length_b 18.956(2)
_cell_length_c 11.9392(7)
_cell_measurement_reflns_used 11400
_cell_measurement_temperature 150(2)
_cell_measurement_theta_max 27.32
_cell_measurement_theta_min 1.78
_cell_volume 1518.4(2)
_computing_cell_refinement Peakref
_computing_data_collection 'Nonius COLLECT'
_computing_data_reduction 'EvalCCD, Sadabs'
_computing_structure_refinement 'SHELXL-97 (Sheldrick, 1997)'
_computing_structure_solution 'SHELXS-97 (Sheldrick, 1990)'
_diffrn_ambient_temperature 150(2)
_diffrn_measured_fraction_theta_full 1.000
_diffrn_measured_fraction_theta_max 1.000
_diffrn_measurement_device_type 'Nonius KappaCCD'
_diffrn_measurement_method '\f and \w scans'
_diffrn_radiation_monochromator graphite
_diffrn_radiation_source 'rotating anode'
_diffrn_radiation_type MoK\a
_diffrn_radiation_wavelength 0.71073
_diffrn_reflns_av_R_equivalents 0.0322
_diffrn_reflns_av_sigmaI/netI 0.0395
_diffrn_reflns_limit_h_max 8
_diffrn_reflns_limit_h_min -8
_diffrn_reflns_limit_k_max 22
_diffrn_reflns_limit_k_min -22
_diffrn_reflns_limit_l_max 14
_diffrn_reflns_limit_l_min -14
_diffrn_reflns_number 20320
_diffrn_reflns_theta_full 25.50
_diffrn_reflns_theta_max 25.50
_diffrn_reflns_theta_min 1.78
_exptl_absorpt_coefficient_mu 0.729
_exptl_absorpt_correction_T_max 0.96
_exptl_absorpt_correction_T_min 0.70
_exptl_absorpt_correction_type multi-scan
_exptl_crystal_colour yellow
_exptl_crystal_density_diffrn 1.672
_exptl_crystal_density_method 'not measured'
_exptl_crystal_description needle
_exptl_crystal_F_000 784
_exptl_crystal_size_max 0.54
_exptl_crystal_size_mid 0.08
_exptl_crystal_size_min 0.06
_refine_diff_density_max 0.274
_refine_diff_density_min -0.258
_refine_diff_density_rms 0.053
_refine_ls_abs_structure_details 'Flack H D (1983), Acta Cryst. A39, 876-881'
_refine_ls_abs_structure_Flack 0.00(2)
_refine_ls_extinction_method none
_refine_ls_goodness_of_fit_ref 1.068
_refine_ls_hydrogen_treatment constr
_refine_ls_matrix_type full
_refine_ls_number_parameters 517
_refine_ls_number_reflns 5667
_refine_ls_number_restraints 454
_refine_ls_restrained_S_all 1.490
_refine_ls_R_factor_all 0.0394
_refine_ls_R_factor_gt 0.0317
_refine_ls_shift/su_max 0.015
_refine_ls_shift/su_mean 0.001
_refine_ls_structure_factor_coef Fsqd
_refine_ls_weighting_details 'calc w=1/[\s^2^(Fo^2^)+(0.0254P)^2^+0.3673P] where P=(Fo^2^+2Fc^2^)/3'
_refine_ls_weighting_scheme calc
_refine_ls_wR_factor_gt 0.0568
_refine_ls_wR_factor_ref 0.0595
_reflns_number_gt 5254
_reflns_number_total 5667
_reflns_threshold_expression I>2\s(I)
_cod_data_source_file c3dt53266f2.cif
_cod_data_source_block s3997a
_cod_original_sg_symbol_H-M 'P 21'
_cod_database_code 7029603

loop_
_symmetry_equiv_pos_as_xyz
'x, y, z'
'-x, y+1/2, -z'

loop_
_atom_site_label
_atom_site_type_symbol
_atom_site_fract_x
_atom_site_fract_y
_atom_site_fract_z
_atom_site_U_iso_or_equiv
_atom_site_adp_type
_atom_site_occupancy
_atom_site_symmetry_multiplicity
_atom_site_calc_flag
_atom_site_refinement_flags
_atom_site_disorder_assembly
_atom_site_disorder_group
Fe1 Fe 0.32927(14) 0.49776(4) 0.65634(5) 0.01715(15) Uani 1 1 d . . .
O11 O 0.0409(6) 0.5191(2) 0.5328(4) 0.0240(10) Uani 1 1 d . . .
N11 N -0.1796(8) 0.4816(3) 0.3696(5) 0.0463(16) Uani 1 1 d . . .
H11A H -0.2335 0.5238 0.3549 0.056 Uiso 1 1 calc R . .
H11B H -0.2269 0.4464 0.3213 0.056 Uiso 1 1 calc R . .
N21 N 0.1902(7) 0.3950(3) 0.6057(4) 0.0192(11) Uani 1 1 d . . .
N31 N 0.5363(7) 0.4267(2) 0.7702(4) 0.0233(11) Uani 1 1 d . . .
C11 C -0.0287(9) 0.4711(3) 0.4636(5) 0.0250(13) Uani 1 1 d . . .
C21 C 0.0685(9) 0.3984(3) 0.4815(5) 0.0245(14) Uani 1 1 d . . .
H21 H 0.1565 0.3931 0.4297 0.029 Uiso 1 1 calc R . .
C31 C -0.0736(10) 0.3354(3) 0.4643(7) 0.0370(18) Uani 1 1 d . . .
H31A H -0.0090 0.2916 0.4488 0.044 Uiso 1 1 calc R . .
H31B H -0.1966 0.3438 0.3992 0.044 Uiso 1 1 calc R . .
C41 C -0.1185(12) 0.3317(5) 0.5834(7) 0.052(2) Uani 1 1 d . . .
H41A H -0.2516 0.3518 0.5768 0.062 Uiso 1 1 calc R . .
H41B H -0.1151 0.2822 0.6105 0.062 Uiso 1 1 calc R . .
C51 C 0.0440(9) 0.3749(3) 0.6676(6) 0.0300(15) Uani 1 1 d . . .
H51A H -0.0139 0.4176 0.6924 0.036 Uiso 1 1 calc R . .
H51B H 0.1099 0.3467 0.7382 0.036 Uiso 1 1 calc R . .
C61 C 0.3546(9) 0.3433(3) 0.6259(5) 0.0263(15) Uani 1 1 d . . .
H61A H 0.4127 0.3451 0.5598 0.032 Uiso 1 1 calc R . .
H61B H 0.3018 0.2952 0.6293 0.032 Uiso 1 1 calc R . .
C71 C 0.5143(9) 0.3589(3) 0.7387(5) 0.0204(13) Uani 1 1 d . . .
C81 C 0.6394(9) 0.3072(3) 0.8036(6) 0.0325(14) Uani 1 1 d . . .
H81 H 0.6220 0.2593 0.7796 0.039 Uiso 1 1 calc R . .
C91 C 0.7873(10) 0.3256(3) 0.9019(6) 0.0378(16) Uani 1 1 d . . .
H91 H 0.8754 0.2908 0.9459 0.045 Uiso 1 1 calc R . .
C101 C 0.8076(10) 0.3954(4) 0.9370(6) 0.0343(16) Uani 1 1 d . . .
H101 H 0.9068 0.4094 1.0063 0.041 Uiso 1 1 calc R . .
C111 C 0.6789(9) 0.4441(3) 0.8679(5) 0.0274(14) Uani 1 1 d . . .
H111 H 0.6925 0.4922 0.8909 0.033 Uiso 1 1 calc R . .
O12 O 0.4517(5) 0.4952(2) 0.5115(3) 0.0237(9) Uani 1 1 d . . .
N12 N 0.3488(7) 0.5448(2) 0.3325(4) 0.0317(11) Uani 1 1 d . . .
H12A H 0.3606 0.5049 0.2977 0.038 Uiso 1 1 calc R . .
H12B H 0.3076 0.5830 0.2906 0.038 Uiso 1 1 calc R . .
N22 N 0.3946(7) 0.6085(2) 0.6274(4) 0.0163(11) Uani 1 1 d . . .
N32 N 0.2551(7) 0.5517(2) 0.7946(4) 0.0201(11) Uani 1 1 d . . .
C12 C 0.3927(9) 0.5474(3) 0.4475(5) 0.0233(13) Uani 1 1 d . . .
C22 C 0.3674(8) 0.6174(3) 0.5005(5) 0.0189(13) Uani 1 1 d . . .
H22 H 0.2315 0.6367 0.4613 0.023 Uiso 1 1 calc R . .
C32 C 0.5264(11) 0.6715(3) 0.4941(6) 0.0303(16) Uani 1 1 d . . .
H32A H 0.5595 0.6676 0.4192 0.036 Uiso 1 1 calc R . .
H32B H 0.4819 0.7203 0.5026 0.036 Uiso 1 1 calc R . .
C42 C 0.6992(9) 0.6514(4) 0.5953(6) 0.0296(16) Uani 1 1 d . . .
H42A H 0.7885 0.6922 0.6228 0.036 Uiso 1 1 calc R . .
H42B H 0.7765 0.6128 0.5733 0.036 Uiso 1 1 calc R . .
C52 C 0.6090(9) 0.6269(3) 0.6900(5) 0.0280(14) Uani 1 1 d . . .
H52A H 0.6811 0.5852 0.7315 0.034 Uiso 1 1 calc R . .
H52B H 0.6158 0.6650 0.7478 0.034 Uiso 1 1 calc R . .
C62 C 0.2550(9) 0.6515(3) 0.6681(5) 0.0228(13) Uani 1 1 d . . .
H62A H 0.1263 0.6544 0.6055 0.027 Uiso 1 1 calc R . .
H62B H 0.3086 0.6999 0.6850 0.027 Uiso 1 1 calc R . .
C72 C 0.2208(8) 0.6208(3) 0.7767(5) 0.0208(13) Uani 1 1 d . . .
C82 C 0.1513(8) 0.6617(3) 0.8537(5) 0.0252(13) Uani 1 1 d . . .
H82 H 0.1304 0.7109 0.8406 0.030 Uiso 1 1 calc R . .
C92 C 0.1134(10) 0.6306(4) 0.9478(6) 0.0336(17) Uani 1 1 d . . .
H92 H 0.0630 0.6576 0.9998 0.040 Uiso 1 1 calc R . .
C102 C 0.1494(10) 0.5593(3) 0.9665(5) 0.0309(15) Uani 1 1 d . . .
H102 H 0.1260 0.5366 1.0322 0.037 Uiso 1 1 calc R . .
C112 C 0.2193(9) 0.5219(3) 0.8887(5) 0.0256(13) Uani 1 1 d . . .
H112 H 0.2436 0.4729 0.9017 0.031 Uiso 1 1 calc R . .
S1 S 0.1233(2) 0.16528(7) 0.77524(13) 0.0266(3) Uani 1 1 d D A .
F1A F 0.4674(14) 0.1174(13) 0.8666(12) 0.106(6) Uani 0.59(3) 1 d PDU A 1
F2A F 0.233(3) 0.0377(4) 0.8645(12) 0.103(6) Uani 0.59(3) 1 d PDU A 1
F3A F 0.302(3) 0.1218(8) 0.9905(6) 0.048(4) Uani 0.59(3) 1 d PDU A 1
F1B F 0.4341(18) 0.0766(9) 0.8495(11) 0.049(4) Uani 0.41(3) 1 d PDU A 2
F2B F 0.160(2) 0.0447(5) 0.8718(15) 0.050(4) Uani 0.41(3) 1 d PDU A 2
F3B F 0.337(4) 0.1275(13) 0.9875(10) 0.064(9) Uani 0.41(3) 1 d PDU A 2
O1 O 0.1363(7) 0.1397(2) 0.6640(4) 0.0388(12) Uani 1 1 d DU . .
O2 O 0.2155(9) 0.2317(2) 0.8121(4) 0.0696(17) Uani 1 1 d DU . .
O3 O -0.0677(6) 0.1566(3) 0.7934(4) 0.0412(12) Uani 1 1 d DU . .
C1 C 0.2804(10) 0.1042(4) 0.8776(5) 0.056(2) Uani 1 1 d DU . .
S2 S 0.3148(3) 0.35076(9) 0.21983(16) 0.0405(5) Uani 1 1 d D . .
F4A F 0.508(2) 0.2732(7) 0.1106(16) 0.068(5) Uani 0.541(7) 1 d PDU B 3
F5A F 0.330(2) 0.3537(9) 0.0046(9) 0.041(4) Uani 0.541(7) 1 d PDU B 3
F6A F 0.5939(15) 0.3848(6) 0.1404(10) 0.102(4) Uani 0.541(7) 1 d PDU B 3
O4A O 0.2234(15) 0.4179(4) 0.1992(8) 0.052(3) Uani 0.541(7) 1 d PDU B 3
O5A O 0.4478(18) 0.3311(6) 0.3287(8) 0.043(4) Uani 0.541(7) 1 d PDU B 3
O6A O 0.1469(12) 0.2962(5) 0.1752(8) 0.058(3) Uani 0.541(7) 1 d PDU B 3
C2A C 0.4427(15) 0.3389(5) 0.1133(8) 0.047(4) Uani 0.541(7) 1 d PDU B 3
F4B F 0.2242(13) 0.2527(4) 0.0795(6) 0.057(3) Uani 0.459(7) 1 d PDU B 4
F5B F 0.273(3) 0.3492(10) -0.0020(11) 0.040(5) Uani 0.459(7) 1 d PDU B 4
F6B F 0.5303(19) 0.2928(9) 0.1046(18) 0.063(5) Uani 0.459(7) 1 d PDU B 4
O4B O 0.4548(15) 0.4144(4) 0.2273(9) 0.050(3) Uani 0.459(7) 1 d PDU B 4
O5B O 0.4087(19) 0.3065(6) 0.3179(9) 0.028(3) Uani 0.459(7) 1 d PDU B 4
O6B O 0.1212(13) 0.3763(7) 0.2048(10) 0.062(4) Uani 0.459(7) 1 d PDU B 4
C2B C 0.3414(14) 0.3095(5) 0.0943(8) 0.026(3) Uani 0.459(7) 1 d PDU B 4

loop_
_atom_site_aniso_label
_atom_site_aniso_U_11
_atom_site_aniso_U_22
_atom_site_aniso_U_33
_atom_site_aniso_U_23
_atom_site_aniso_U_13
_atom_site_aniso_U_12
Fe1 0.0200(5) 0.0132(3) 0.0196(3) -0.0002(4) 0.0079(6) 0.0003(4)
O11 0.019(2) 0.023(2) 0.027(2) -0.0028(18) 0.0015(19) 0.0028(17)
N11 0.041(3) 0.044(4) 0.040(3) -0.002(3) -0.009(3) 0.005(3)
N21 0.015(3) 0.020(3) 0.024(3) 0.000(2) 0.010(2) 0.0007(19)
N31 0.024(3) 0.022(3) 0.023(3) 0.002(2) 0.005(2) 0.004(2)
C11 0.019(3) 0.032(3) 0.024(3) 0.002(3) 0.006(3) -0.004(3)
C21 0.020(3) 0.034(4) 0.019(3) -0.006(3) 0.005(3) -0.003(3)
C31 0.027(4) 0.031(4) 0.048(4) -0.008(3) 0.004(3) -0.005(3)
C41 0.035(4) 0.059(6) 0.057(5) 0.018(4) 0.005(4) -0.026(4)
C51 0.021(3) 0.032(3) 0.041(4) 0.004(3) 0.015(3) 0.001(3)
C61 0.029(4) 0.019(3) 0.034(4) -0.005(3) 0.013(3) -0.004(2)
C71 0.021(3) 0.013(3) 0.031(3) 0.002(2) 0.013(3) 0.000(2)
C81 0.028(3) 0.021(3) 0.049(4) 0.004(3) 0.013(3) -0.001(3)
C91 0.035(4) 0.032(4) 0.044(4) 0.012(3) 0.007(3) 0.004(3)
C101 0.026(4) 0.039(4) 0.032(4) 0.007(3) 0.000(3) 0.000(3)
C111 0.023(3) 0.026(3) 0.032(3) -0.005(3) 0.006(3) 0.000(3)
O12 0.026(2) 0.021(2) 0.028(2) -0.001(2) 0.0149(18) 0.000(2)
N12 0.049(3) 0.027(2) 0.020(2) -0.005(2) 0.012(2) -0.001(2)
N22 0.013(2) 0.016(2) 0.020(3) 0.003(2) 0.0058(19) 0.0016(18)
N32 0.023(3) 0.017(2) 0.022(3) 0.004(2) 0.009(2) -0.001(2)
C12 0.020(3) 0.028(3) 0.026(3) 0.003(3) 0.012(3) -0.003(3)
C22 0.016(3) 0.018(3) 0.025(3) 0.004(2) 0.009(3) 0.002(2)
C32 0.045(4) 0.021(3) 0.033(3) -0.003(3) 0.025(3) -0.012(3)
C42 0.017(3) 0.027(4) 0.049(4) -0.012(3) 0.016(3) -0.012(3)
C52 0.020(3) 0.026(3) 0.027(3) 0.003(2) -0.010(3) -0.007(3)
C62 0.025(3) 0.018(3) 0.025(3) -0.002(3) 0.006(3) 0.005(2)
C72 0.021(3) 0.020(3) 0.023(3) -0.002(3) 0.010(3) -0.002(2)
C82 0.027(3) 0.021(3) 0.030(3) -0.005(3) 0.012(3) -0.001(3)
C92 0.031(4) 0.043(4) 0.033(4) -0.018(3) 0.019(3) -0.004(3)
C102 0.039(4) 0.040(4) 0.017(3) -0.002(3) 0.013(3) -0.006(3)
C112 0.030(3) 0.027(3) 0.021(3) 0.005(2) 0.009(3) 0.001(2)
S1 0.0270(8) 0.0291(8) 0.0223(7) 0.0040(7) 0.0050(7) -0.0018(7)
F1A 0.080(8) 0.193(13) 0.054(6) 0.011(8) 0.032(6) 0.063(8)
F2A 0.198(13) 0.056(6) 0.061(6) 0.014(5) 0.048(8) 0.091(8)
F3A 0.051(7) 0.068(8) 0.019(6) 0.014(5) 0.003(4) 0.010(5)
F1B 0.034(6) 0.069(9) 0.041(6) -0.006(5) 0.008(5) 0.030(6)
F2B 0.071(8) 0.037(7) 0.059(7) 0.013(5) 0.044(6) 0.036(6)
F3B 0.065(12) 0.095(14) 0.038(11) 0.007(9) 0.025(8) 0.015(9)
O1 0.043(3) 0.052(3) 0.026(2) 0.004(2) 0.017(2) 0.005(2)
O2 0.108(5) 0.041(3) 0.052(3) -0.004(2) 0.012(3) -0.040(3)
O3 0.027(3) 0.066(3) 0.031(3) -0.006(2) 0.010(2) -0.007(2)
C1 0.045(4) 0.089(6) 0.037(4) 0.009(4) 0.019(4) 0.029(5)
S2 0.0514(12) 0.0424(10) 0.0295(9) 0.0077(9) 0.0147(9) 0.0186(8)
F4A 0.097(9) 0.052(7) 0.063(8) 0.010(6) 0.034(6) 0.057(6)
F5A 0.053(8) 0.048(7) 0.018(6) 0.008(5) 0.006(5) 0.005(6)
F6A 0.077(7) 0.148(9) 0.089(7) 0.006(7) 0.040(6) -0.065(7)
O4A 0.060(6) 0.039(5) 0.045(5) -0.018(4) 0.000(5) 0.021(5)
O5A 0.040(7) 0.058(8) 0.025(6) -0.006(5) -0.001(5) -0.003(6)
O6A 0.052(6) 0.062(6) 0.064(6) 0.003(5) 0.025(5) -0.025(5)
C2A 0.056(9) 0.042(8) 0.034(7) 0.010(6) -0.001(7) 0.005(7)
F4B 0.088(7) 0.041(5) 0.038(5) -0.006(4) 0.011(5) -0.030(5)
F5B 0.051(9) 0.036(7) 0.029(7) 0.001(5) 0.006(5) 0.006(6)
F6B 0.063(8) 0.080(10) 0.053(8) 0.024(8) 0.029(7) 0.038(8)
O4B 0.076(7) 0.030(5) 0.039(6) -0.006(4) 0.010(5) -0.014(5)
O5B 0.024(6) 0.031(6) 0.016(5) 0.001(4) -0.011(4) -0.014(5)
O6B 0.055(8) 0.086(9) 0.044(6) -0.006(6) 0.012(6) 0.013(7)
C2B 0.026(7) 0.032(7) 0.022(6) -0.004(6) 0.009(6) -0.003(6)

loop_
_atom_type_symbol
_atom_type_description
_atom_type_scat_dispersion_real
_atom_type_scat_dispersion_imag
_atom_type_scat_source
C C 0.0033 0.0016 'International Tables Vol C Tables 4.2.6.8 and 6.1.1.4'
H H 0.0000 0.0000 'International Tables Vol C Tables 4.2.6.8 and 6.1.1.4'
F F 0.0171 0.0103 'International Tables Vol C Tables 4.2.6.8 and 6.1.1.4'
Fe Fe 0.3463 0.8444 'International Tables Vol C Tables 4.2.6.8 and 6.1.1.4'
N N 0.0061 0.0033 'International Tables Vol C Tables 4.2.6.8 and 6.1.1.4'
O O 0.0106 0.0060 'International Tables Vol C Tables 4.2.6.8 and 6.1.1.4'
S S 0.1246 0.1234 'International Tables Vol C Tables 4.2.6.8 and 6.1.1.4'

loop_
_geom_angle_atom_site_label_1
_geom_angle_atom_site_label_2
_geom_angle_atom_site_label_3
_geom_angle
N32 Fe1 O12 151.82(18)
N32 Fe1 N31 94.88(17)
O12 Fe1 N31 97.99(17)
N32 Fe1 O11 92.60(17)
O12 Fe1 O11 88.34(14)
N31 Fe1 O11 150.70(17)
N32 Fe1 N21 116.82(19)
O12 Fe1 N21 90.51(18)
N31 Fe1 N21 77.26(18)
O11 Fe1 N21 74.09(17)
N32 Fe1 N22 76.90(17)
O12 Fe1 N22 75.13(17)
N31 Fe1 N22 124.41(19)
O11 Fe1 N22 84.88(16)
N21 Fe1 N22 154.94(16)
C11 O11 Fe1 115.2(4)
C11 N11 H11A 120.0
C11 N11 H11B 120.0
H11A N11 H11B 120.0
C61 N21 C21 112.7(4)
C61 N21 C51 111.8(5)
C21 N21 C51 103.3(5)
C61 N21 Fe1 106.4(3)
C21 N21 Fe1 108.5(3)
C51 N21 Fe1 114.2(4)
C111 N31 C71 118.6(5)
C111 N31 Fe1 126.2(4)
C71 N31 Fe1 115.2(4)
O11 C11 N11 121.6(6)
O11 C11 C21 120.1(5)
N11 C11 C21 118.2(5)
N21 C21 C11 106.4(4)
N21 C21 C31 105.2(5)
C11 C21 C31 116.1(5)
N21 C21 H21 109.6
C11 C21 H21 109.6
C31 C21 H21 109.6
C21 C31 C41 102.3(5)
C21 C31 H31A 111.3
C41 C31 H31A 111.3
C21 C31 H31B 111.3
C41 C31 H31B 111.3
H31A C31 H31B 109.2
C51 C41 C31 105.5(6)
C51 C41 H41A 110.6
C31 C41 H41A 110.6
C51 C41 H41B 110.6
C31 C41 H41B 110.6
H41A C41 H41B 108.8
N21 C51 C41 107.7(6)
N21 C51 H51A 110.2
C41 C51 H51A 110.2
N21 C51 H51B 110.2
C41 C51 H51B 110.2
H51A C51 H51B 108.5
N21 C61 C71 110.9(5)
N21 C61 H61A 109.5
C71 C61 H61A 109.5
N21 C61 H61B 109.5
C71 C61 H61B 109.5
H61A C61 H61B 108.1
N31 C71 C81 121.4(5)
N31 C71 C61 115.7(5)
C81 C71 C61 122.9(5)
C91 C81 C71 119.7(6)
C91 C81 H81 120.2
C71 C81 H81 120.2
C81 C91 C101 119.3(6)
C81 C91 H91 120.3
C101 C91 H91 120.3
C111 C101 C91 117.9(6)
C111 C101 H101 121.1
C91 C101 H101 121.1
N31 C111 C101 123.1(6)
N31 C111 H111 118.4
C101 C111 H111 118.4
C12 O12 Fe1 109.7(4)
C12 N12 H12A 120.0
C12 N12 H12B 120.0
H12A N12 H12B 120.0
C62 N22 C22 112.3(4)
C62 N22 C52 111.9(4)
C22 N22 C52 106.8(4)
C62 N22 Fe1 106.7(3)
C22 N22 Fe1 107.5(3)
C52 N22 Fe1 111.5(3)
C72 N32 C112 118.4(5)
C72 N32 Fe1 114.8(4)
C112 N32 Fe1 126.4(4)
O12 C12 N12 122.9(6)
O12 C12 C22 120.2(5)
N12 C12 C22 116.9(5)
N22 C22 C12 109.5(5)
N22 C22 C32 104.5(5)
C12 C22 C32 113.0(5)
N22 C22 H22 109.9
C12 C22 H22 109.9
C32 C22 H22 109.9
C42 C32 C22 102.6(5)
C42 C32 H32A 111.2
C22 C32 H32A 111.2
C42 C32 H32B 111.2
C22 C32 H32B 111.2
H32A C32 H32B 109.2
C32 C42 C52 105.3(5)
C32 C42 H42A 110.7
C52 C42 H42A 110.7
C32 C42 H42B 110.7
C52 C42 H42B 110.7
H42A C42 H42B 108.8
N22 C52 C42 105.9(5)
N22 C52 H52A 110.5
C42 C52 H52A 110.5
N22 C52 H52B 110.5
C42 C52 H52B 110.5
H52A C52 H52B 108.7
N22 C62 C72 111.3(5)
N22 C62 H62A 109.4
C72 C62 H62A 109.4
N22 C62 H62B 109.4
C72 C62 H62B 109.4
H62A C62 H62B 108.0
N32 C72 C82 121.3(5)
N32 C72 C62 116.7(5)
C82 C72 C62 121.9(5)
C92 C82 C72 119.6(6)
C92 C82 H82 120.2
C72 C82 H82 120.2
C82 C92 C102 119.1(6)
C82 C92 H92 120.5
C102 C92 H92 120.5
C112 C102 C92 118.8(6)
C112 C102 H102 120.6
C92 C102 H102 120.6
N32 C112 C102 122.8(6)
N32 C112 H112 118.6
C102 C112 H112 118.6
O2 S1 O3 114.6(3)
O2 S1 O1 115.8(3)
O3 S1 O1 114.7(3)
O2 S1 C1 103.1(3)
O3 S1 C1 103.7(3)
O1 S1 C1 102.5(3)
F1B C1 F3B 110.4(11)
F2A C1 F3A 108.0(9)
F2A C1 F1A 112.5(9)
F3A C1 F1A 102.6(10)
F1B C1 F2B 101.1(8)
F3B C1 F2B 108.6(12)
F2A C1 S1 117.0(8)
F1B C1 S1 117.5(7)
F3B C1 S1 113.7(11)
F3A C1 S1 112.6(7)
F1A C1 S1 103.2(7)
F2B C1 S1 104.2(7)
O5A S2 O4A 122.9(6)
O6B S2 O5B 120.1(8)
O5A S2 O6A 111.9(6)
O4A S2 O6A 106.4(5)
O6B S2 O4B 108.3(7)
O5B S2 O4B 106.2(6)
O6B S2 C2B 112.9(6)
O5B S2 C2B 107.4(7)
O4B S2 C2B 99.9(5)
O5A S2 C2A 106.8(7)
O4A S2 C2A 106.8(5)
O6A S2 C2A 99.4(5)
F4A C2A F5A 106.5(11)
F4A C2A F6A 111.1(11)
F5A C2A F6A 107.3(10)
F4A C2A S2 112.8(9)
F5A C2A S2 113.0(9)
F6A C2A S2 106.1(7)
F4B C2B F6B 112.2(10)
F4B C2B F5B 106.8(10)
F6B C2B F5B 107.9(11)
F4B C2B S2 104.9(6)
F6B C2B S2 112.4(10)
F5B C2B S2 112.5(10)

loop_
_geom_bond_atom_site_label_1
_geom_bond_atom_site_label_2
_geom_bond_distance
Fe1 N32 2.132(5)
Fe1 O12 2.146(4)
Fe1 N31 2.148(5)
Fe1 O11 2.164(4)
Fe1 N21 2.183(5)
Fe1 N22 2.197(5)
O11 C11 1.229(6)
N11 C11 1.312(8)
N11 H11A 0.8800
N11 H11B 0.8800
N21 C61 1.478(8)
N21 C21 1.479(7)
N21 C51 1.480(8)
N31 C111 1.336(7)
N31 C71 1.335(7)
C11 C21 1.525(8)
C21 C31 1.531(8)
C21 H21 1.0000
C31 C41 1.545(11)
C31 H31A 0.9900
C31 H31B 0.9900
C41 C51 1.519(10)
C41 H41A 0.9900
C41 H41B 0.9900
C51 H51A 0.9900
C51 H51B 0.9900
C61 C71 1.506(8)
C61 H61A 0.9900
C61 H61B 0.9900
C71 C81 1.389(8)
C81 C91 1.364(9)
C81 H81 0.9500
C91 C101 1.382(9)
C91 H91 0.9500
C101 C111 1.382(8)
C101 H101 0.9500
C111 H111 0.9500
O12 C12 1.245(7)
N12 C12 1.316(7)
N12 H12A 0.8800
N12 H12B 0.8800
N22 C62 1.464(7)
N22 C22 1.480(7)
N22 C52 1.511(7)
N32 C72 1.337(7)
N32 C112 1.346(7)
C12 C22 1.503(8)
C22 C32 1.534(8)
C22 H22 1.0000
C32 C42 1.489(10)
C32 H32A 0.9900
C32 H32B 0.9900
C42 C52 1.521(9)
C42 H42A 0.9900
C42 H42B 0.9900
C52 H52A 0.9900
C52 H52B 0.9900
C62 C72 1.502(8)
C62 H62A 0.9900
C62 H62B 0.9900
C72 C82 1.396(8)
C82 C92 1.362(9)
C82 H82 0.9500
C92 C102 1.381(9)
C92 H92 0.9500
C102 C112 1.369(8)
C102 H102 0.9500
C112 H112 0.9500
S1 O2 1.425(4)
S1 O3 1.429(4)
S1 O1 1.442(4)
S1 C1 1.805(6)
F1A C1 1.380(9)
F2A C1 1.301(9)
F3A C1 1.353(8)
F1B C1 1.328(8)
F2B C1 1.398(9)
F3B C1 1.329(9)
S2 O6B 1.404(8)
S2 O5A 1.409(7)
S2 O4A 1.414(6)
S2 O5B 1.433(7)
S2 O6A 1.540(6)
S2 O4B 1.542(7)
S2 C2B 1.749(9)
S2 C2A 1.775(9)
F4A C2A 1.331(9)
F5A C2A 1.335(9)
F6A C2A 1.336(9)
F4B C2B 1.335(8)
F5B C2B 1.340(9)
F6B C2B 1.334(9)

loop_
_geom_torsion_atom_site_label_1
_geom_torsion_atom_site_label_2
_geom_torsion_atom_site_label_3
_geom_torsion_atom_site_label_4
_geom_torsion
N32 Fe1 O11 C11 -142.5(4)
O12 Fe1 O11 C11 65.7(4)
N31 Fe1 O11 C11 -37.7(6)
N21 Fe1 O11 C11 -25.3(4)
N22 Fe1 O11 C11 140.9(4)
N32 Fe1 N21 C61 -119.5(4)
O12 Fe1 N21 C61 67.7(4)
N31 Fe1 N21 C61 -30.4(4)
O11 Fe1 N21 C61 155.8(4)
N22 Fe1 N21 C61 121.7(5)
N32 Fe1 N21 C21 119.1(4)
O12 Fe1 N21 C21 -53.8(4)
N31 Fe1 N21 C21 -151.9(4)
O11 Fe1 N21 C21 34.3(4)
N22 Fe1 N21 C21 0.3(7)
N32 Fe1 N21 C51 4.4(4)
O12 Fe1 N21 C51 -168.5(4)
N31 Fe1 N21 C51 93.4(4)
O11 Fe1 N21 C51 -80.4(4)
N22 Fe1 N21 C51 -114.4(5)
N32 Fe1 N31 C111 -46.5(5)
O12 Fe1 N31 C111 108.4(5)
O11 Fe1 N31 C111 -150.6(4)
N21 Fe1 N31 C111 -162.9(5)
N22 Fe1 N31 C111 31.0(6)
N32 Fe1 N31 C71 132.5(4)
O12 Fe1 N31 C71 -72.6(4)
O11 Fe1 N31 C71 28.3(6)
N21 Fe1 N31 C71 16.1(4)
N22 Fe1 N31 C71 -150.1(4)
Fe1 O11 C11 N11 -165.6(5)
Fe1 O11 C11 C21 10.5(7)
C61 N21 C21 C11 -155.9(5)
C51 N21 C21 C11 83.2(5)
Fe1 N21 C21 C11 -38.4(5)
C61 N21 C21 C31 80.4(6)
C51 N21 C21 C31 -40.4(6)
Fe1 N21 C21 C31 -162.1(4)
O11 C11 C21 N21 19.6(7)
N11 C11 C21 N21 -164.2(5)
O11 C11 C21 C31 136.2(6)
N11 C11 C21 C31 -47.5(8)
N21 C21 C31 C41 35.7(7)
C11 C21 C31 C41 -81.7(7)
C21 C31 C41 C51 -17.2(8)
C61 N21 C51 C41 -92.3(6)
C21 N21 C51 C41 29.1(7)
Fe1 N21 C51 C41 146.8(5)
C31 C41 C51 N21 -6.8(8)
C21 N21 C61 C71 159.8(5)
C51 N21 C61 C71 -84.4(6)
Fe1 N21 C61 C71 41.0(5)
C111 N31 C71 C81 -1.7(8)
Fe1 N31 C71 C81 179.3(4)
C111 N31 C71 C61 -178.3(5)
Fe1 N31 C71 C61 2.6(6)
N21 C61 C71 N31 -30.4(7)
N21 C61 C71 C81 153.1(5)
N31 C71 C81 C91 0.4(9)
C61 C71 C81 C91 176.8(6)
C71 C81 C91 C101 1.4(10)
C81 C91 C101 C111 -1.8(10)
C71 N31 C111 C101 1.2(9)
Fe1 N31 C111 C101 -179.8(5)
C91 C101 C111 N31 0.5(10)
N32 Fe1 O12 C12 -44.6(5)
N31 Fe1 O12 C12 -161.0(4)
O11 Fe1 O12 C12 47.7(4)
N21 Fe1 O12 C12 121.8(4)
N22 Fe1 O12 C12 -37.4(4)
N32 Fe1 N22 C62 -31.1(4)
O12 Fe1 N22 C62 152.5(4)
N31 Fe1 N22 C62 -118.0(4)
O11 Fe1 N22 C62 62.8(4)
N21 Fe1 N22 C62 95.5(5)
N32 Fe1 N22 C22 -151.7(3)
O12 Fe1 N22 C22 31.8(3)
N31 Fe1 N22 C22 121.4(3)
O11 Fe1 N22 C22 -57.8(3)
N21 Fe1 N22 C22 -25.1(6)
N32 Fe1 N22 C52 91.5(4)
O12 Fe1 N22 C52 -85.0(4)
N31 Fe1 N22 C52 4.6(4)
O11 Fe1 N22 C52 -174.6(4)
N21 Fe1 N22 C52 -141.9(5)
O12 Fe1 N32 C72 27.5(6)
N31 Fe1 N32 C72 144.5(4)
O11 Fe1 N32 C72 -63.9(4)
N21 Fe1 N32 C72 -137.3(4)
N22 Fe1 N32 C72 20.3(4)
O12 Fe1 N32 C112 -160.3(4)
N31 Fe1 N32 C112 -43.2(5)
O11 Fe1 N32 C112 108.4(5)
N21 Fe1 N32 C112 34.9(5)
N22 Fe1 N32 C112 -167.5(5)
Fe1 O12 C12 N12 -143.0(5)
Fe1 O12 C12 C22 36.5(6)
C62 N22 C22 C12 -141.1(5)
C52 N22 C22 C12 95.9(5)
Fe1 N22 C22 C12 -24.0(5)
C62 N22 C22 C32 97.5(5)
C52 N22 C22 C32 -25.5(6)
Fe1 N22 C22 C32 -145.4(4)
O12 C12 C22 N22 -7.8(7)
N12 C12 C22 N22 171.8(5)
O12 C12 C22 C32 108.4(6)
N12 C12 C22 C32 -72.0(7)
N22 C22 C32 C42 38.0(6)
C12 C22 C32 C42 -81.1(6)
C22 C32 C42 C52 -35.5(6)
C62 N22 C52 C42 -119.6(5)
C22 N22 C52 C42 3.6(6)
Fe1 N22 C52 C42 120.8(4)
C32 C42 C52 N22 20.4(6)
C22 N22 C62 C72 155.5(5)
C52 N22 C62 C72 -84.4(6)
Fe1 N22 C62 C72 37.9(5)
C112 N32 C72 C82 0.5(8)
Fe1 N32 C72 C82 173.5(4)
C112 N32 C72 C62 -177.7(5)
Fe1 N32 C72 C62 -4.7(7)
N22 C62 C72 N32 -23.6(7)
N22 C62 C72 C82 158.2(5)
N32 C72 C82 C92 -1.3(9)
C62 C72 C82 C92 176.8(6)
C72 C82 C92 C102 1.5(9)
C82 C92 C102 C112 -0.9(10)
C72 N32 C112 C102 0.1(9)
Fe1 N32 C112 C102 -172.0(5)
C92 C102 C112 N32 0.1(10)
O2 S1 C1 F2A -179.4(10)
O3 S1 C1 F2A 60.9(10)
O1 S1 C1 F2A -58.8(10)
O2 S1 C1 F1B -89.5(9)
O3 S1 C1 F1B 150.8(9)
O1 S1 C1 F1B 31.2(9)
O2 S1 C1 F3B 41.6(14)
O3 S1 C1 F3B -78.2(14)
O1 S1 C1 F3B 162.2(14)
O2 S1 C1 F3A 54.6(11)
O3 S1 C1 F3A -65.1(11)
O1 S1 C1 F3A 175.3(11)
O2 S1 C1 F1A -55.2(10)
O3 S1 C1 F1A -175.0(10)
O1 S1 C1 F1A 65.4(10)
O2 S1 C1 F2B 159.7(8)
O3 S1 C1 F2B 39.9(8)
O1 S1 C1 F2B -79.7(8)
O6B S2 C2A F4A -124.4(12)
O5A S2 C2A F4A 57.2(11)
O4A S2 C2A F4A -169.7(10)
O5B S2 C2A F4A 34.5(11)
O6A S2 C2A F4A -59.2(11)
O4B S2 C2A F4A 136.2(11)
C2B S2 C2A F4A -59.7(13)
O6B S2 C2A F5A -3.5(13)
O5A S2 C2A F5A 178.1(10)
O4A S2 C2A F5A -48.8(11)
O5B S2 C2A F5A 155.3(10)
O6A S2 C2A F5A 61.6(10)
O4B S2 C2A F5A -102.9(10)
C2B S2 C2A F5A 61.2(13)
O6B S2 C2A F6A 113.8(10)
O5A S2 C2A F6A -64.6(10)
O4A S2 C2A F6A 68.5(9)
O5B S2 C2A F6A -87.3(9)
O6A S2 C2A F6A 179.0(9)
O4B S2 C2A F6A 14.4(8)
C2B S2 C2A F6A 178.5(15)
O6B S2 C2B F4B -65.1(9)
O5A S2 C2B F4B 90.3(9)
O4A S2 C2B F4B -114.6(8)
O5B S2 C2B F4B 69.5(8)
O6A S2 C2B F4B -14.9(7)
O4B S2 C2B F4B -180.0(7)
C2A S2 C2B F4B 164.6(15)
O6B S2 C2B F6B 172.7(12)
O5A S2 C2B F6B -31.9(12)
O4A S2 C2B F6B 123.2(11)
O5B S2 C2B F6B -52.7(12)
O6A S2 C2B F6B -137.1(11)
O4B S2 C2B F6B 57.8(11)
C2A S2 C2B F6B 42.4(13)
O6B S2 C2B F5B 50.6(12)
O5A S2 C2B F5B -153.9(11)
O4A S2 C2B F5B 1.1(12)
O5B S2 C2B F5B -174.8(11)
O6A S2 C2B F5B 100.9(11)
O4B S2 C2B F5B -64.2(11)
C2A S2 C2B F5B -79.6(14)
